data_4128625
loop_
_publ_author_name
'Sandmeier, Tobias'
'Goetzke, F. Wieland'
'Krautwald, Simon'
'Carreira, Erick M.'

_publ_section_title
;
 Iridium-Catalyzed Enantioselective Allylic Substitution with Aqueous
 Solutions of Nucleophiles.
;
_journal_issue 31
_journal_name_full 'Journal of the American Chemical Society'
_journal_page_first 12212
_journal_page_last 12218
_journal_paper_doi 10.1021/jacs.9b05830
_journal_volume 141
_journal_year 2019
_chemical_absolute_configuration ad
_chemical_formula_moiety 'C18 H17 Cl N2 O4'
_chemical_formula_sum 'C18 H17 Cl N2 O4'
_chemical_formula_weight 360.78
_space_group_crystal_system monoclinic
_space_group_IT_number 4
_space_group_name_Hall 'P 2yb'
_space_group_name_H-M_alt 'P 1 21 1'
_atom_sites_solution_hydrogens mixed
_atom_sites_solution_primary iterative
_audit_creation_date 2015-04-24
_audit_creation_method
;
Olex2 1.2
(compiled 2015.01.26 svn.r3150 for OlexSys, GUI svn.r4998)
;
_cell_angle_alpha 90
_cell_angle_beta 95.361(4)
_cell_angle_gamma 90
_cell_formula_units_Z 2
_cell_length_a 7.8468(14)
_cell_length_b 8.0192(14)
_cell_length_c 13.739(2)
_cell_measurement_reflns_used 1961
_cell_measurement_temperature 100.0(2)
_cell_measurement_theta_max 27.03
_cell_measurement_theta_min 2.61
_cell_volume 860.7(2)
_computing_cell_refinement 'Bruker SAINT'
_computing_data_collection 'Bruker APEX2'
_computing_data_reduction 'Bruker SAINT'
_computing_molecular_graphics 'Olex2 (Dolomanov et al., 2009)'
_computing_publication_material 'Olex2 (Dolomanov et al., 2009)'
_computing_structure_refinement 'XL (Sheldrick, 2008)'
_computing_structure_solution 'XS (Sheldrick, 2008)'
_diffrn_ambient_temperature 100.0(2)
_diffrn_detector 'Bruker APEX2 area detector'
_diffrn_detector_area_resol_mean 8.33
_diffrn_detector_type 'CCD area detector'
_diffrn_measured_fraction_theta_full 1.000
_diffrn_measured_fraction_theta_max 0.995
_diffrn_measurement_device 'kappa-stage diffractometer'
_diffrn_measurement_device_type 'Bruker Apex2 Duo (Mo)'
_diffrn_measurement_method '\w and \f scans'
_diffrn_radiation_monochromator 'focusing graphite'
_diffrn_radiation_probe x-ray
_diffrn_radiation_type MoK\a
_diffrn_radiation_wavelength 0.71073
_diffrn_reflns_av_R_equivalents 0.0506
_diffrn_reflns_av_unetI/netI 0.0826
_diffrn_reflns_Laue_measured_fraction_full 1.000
_diffrn_reflns_Laue_measured_fraction_max 0.995
_diffrn_reflns_limit_h_max 10
_diffrn_reflns_limit_h_min -10
_diffrn_reflns_limit_k_max 10
_diffrn_reflns_limit_k_min -10
_diffrn_reflns_limit_l_max 17
_diffrn_reflns_limit_l_min -17
_diffrn_reflns_number 7352
_diffrn_reflns_point_group_measured_fraction_full 0.954
_diffrn_reflns_point_group_measured_fraction_max 0.929
_diffrn_reflns_theta_full 25.242
_diffrn_reflns_theta_max 27.554
_diffrn_reflns_theta_min 1.489
_diffrn_source 'sealed tube'
_diffrn_standards_number 0
_exptl_absorpt_coefficient_mu 0.247
_exptl_absorpt_correction_T_max 0.7456
_exptl_absorpt_correction_T_min 0.5761
_exptl_absorpt_correction_type multi-scan
_exptl_absorpt_process_details
;
SADABS-2014/5 (Bruker,2014/5) was used for absorption correction.
wR2(int) was 0.0724 before and 0.0606 after correction.
The Ratio of minimum to maximum transmission is 0.7727.
The \l/2 correction factor is 0.00150.
;
_exptl_crystal_colour 'clear colourless'
_exptl_crystal_colour_lustre clear
_exptl_crystal_colour_primary colourless
_exptl_crystal_density_diffrn 1.392
_exptl_crystal_description plank
_exptl_crystal_F_000 376
_exptl_crystal_size_max 0.24
_exptl_crystal_size_mid 0.08
_exptl_crystal_size_min 0.01
_refine_diff_density_max 0.178
_refine_diff_density_min -0.195
_refine_diff_density_rms 0.043
_refine_ls_abs_structure_details
;
 Flack x determined using 1015 quotients [(I+)-(I-)]/[(I+)+(I-)]
 (Parsons, Flack and Wagner, Acta Cryst. B69 (2013) 249-259).
;
_refine_ls_abs_structure_Flack 0.09(6)
_refine_ls_extinction_method none
_refine_ls_goodness_of_fit_ref 0.959
_refine_ls_hydrogen_treatment mixed
_refine_ls_matrix_type full
_refine_ls_number_parameters 264
_refine_ls_number_reflns 3703
_refine_ls_number_restraints 324
_refine_ls_restrained_S_all 0.925
_refine_ls_R_factor_all 0.0640
_refine_ls_R_factor_gt 0.0388
_refine_ls_shift/su_max 0.000
_refine_ls_shift/su_mean 0.000
_refine_ls_structure_factor_coef Fsqd
_refine_ls_weighting_details 'w=1/[\s^2^(Fo^2^)+(0.0036P)^2^] where P=(Fo^2^+2Fc^2^)/3'
_refine_ls_weighting_scheme calc
_refine_ls_wR_factor_gt 0.0739
_refine_ls_wR_factor_ref 0.0816
_reflns_Friedel_coverage 0.743
_reflns_Friedel_fraction_full 0.900
_reflns_Friedel_fraction_max 0.853
_reflns_number_gt 2783
_reflns_number_total 3703
_reflns_threshold_expression 'I > 2\s(I)'
_cod_data_source_file ja9b05830_si_008.cif
_cod_data_source_block mo_ca190415_1_1_0m
_cod_original_cell_volume 860.8(3)
_cod_database_code 4128625
_shelxl_version_number 2014/6
_shelx_space_group_comment
;
The symmetry employed for this shelxl refinement is uniquely defined
by the following loop, which should always be used as a source of
symmetry information in preference to the above space-group names.
They are only intended as comments.
;
_olex2_refinement_description
;
1. Fixed Uiso
 At 1.2 times of:
  All C(H) groups, All C(H,H) groups, All N(H) groups
2. Restrained distances
 N9-H9
 0.91 with sigma of 0.02
 Cl1A-C16 \\sim Cl1-C16
 with sigma of 0.02
 C18-C11 \\sim C18-C11A
 with sigma of 0.02
3. Rigid bond restraints
 All non-hydrogen atoms
 with sigma for 1-2 distances of 0.01 and sigma for 1-3 distances of 0.01
4. Uiso/Uaniso restraints and constraints
Uanis(C11) = Uanis(C11A)
5. Rigid body (RIGU) restrains
 All non-hydrogen atoms
 with sigma for 1-2 distances of 0.004 and sigma for 1-3 distances of 0.004
6. Others
 Sof(H16A)=Sof(Cl1A)=1-FVAR(1)
 Sof(Cl1)=Sof(H16)=FVAR(1)
 Sof(H18A)=Sof(C11A)=Sof(C15A)=Sof(H15A)=Sof(C24A)=Sof(H24A)=Sof(C25A)=
 Sof(H25A)=Sof(C23A)=Sof(H23A)=Sof(C20A)=Sof(H20A)=1-FVAR(2)
 Sof(C11)=Sof(C20)=Sof(H20)=Sof(C23)=Sof(H23)=Sof(C25)=Sof(H25)=Sof(C24)=
 Sof(H24)=Sof(C15)=Sof(H15)=Sof(H18)=FVAR(2)
7.a Ternary CH refined with riding coordinates:
 C16(H16), C16(H16A), C18(H18), C18(H18A)
7.b Secondary CH2 refined with riding coordinates:
 C22(H22A,H22B)
7.c Aromatic/amide H refined with riding coordinates:
 C7(H7), C10(H10), C20(H20), C23(H23), C25(H25), C24(H24), C15(H15), C14(H14),
 C17(H17), C19(H19), C15A(H15A), C24A(H24A), C25A(H25A), C23A(H23A), C20A(H20A)
7.d Fitted hexagon refined as free rotating group:
 C11(C20,C23,C25,C24,C15), C11A(C15A,C24A,C25A,C23A,C20A)
7.e X=CH2 refined with riding coordinates:
 C1(H1A,H1B)
;
_olex2_date_sample_data_collection 2015-04-22
_olex2_date_sample_submission 2015-04-21
_olex2_submission_original_sample_id ca190415_1_1
_olex2_submission_special_instructions 'No special instructions were received'

loop_
_space_group_symop_operation_xyz
'x, y, z'
'-x, y+1/2, -z'

loop_
_atom_site_label
_atom_site_type_symbol
_atom_site_fract_x
_atom_site_fract_y
_atom_site_fract_z
_atom_site_U_iso_or_equiv
_atom_site_adp_type
_atom_site_occupancy
_atom_site_site_symmetry_order
_atom_site_calc_flag
_atom_site_refinement_flags_posn
_atom_site_refinement_flags_adp
_atom_site_refinement_flags_occupancy
_atom_site_disorder_assembly
_atom_site_disorder_group
Cl1 Cl 0.76132(11) 0.64734(14) 0.33525(6) 0.0339(3) Uani 0.933(2) 1 d D U P A 1
O2 O 0.9028(3) 0.6486(3) 0.13530(15) 0.0304(5) Uani 1 1 d . U . . .
O3 O 0.9843(3) 0.9141(3) 0.17628(18) 0.0331(6) Uani 1 1 d . U . . .
O4 O 0.6509(3) 1.5944(3) -0.09339(17) 0.0388(6) Uani 1 1 d . U . . .
O5 O 0.4939(3) 1.4596(3) -0.2045(2) 0.0395(6) Uani 1 1 d . U . . .
N6 N 0.5942(4) 1.4628(4) -0.1297(2) 0.0301(7) Uani 1 1 d . U . . .
C7 C 0.6316(4) 1.0096(5) -0.0802(3) 0.0261(8) Uani 1 1 d . U . . .
H7 H 0.5879 0.9076 -0.1074 0.031 Uiso 1 1 calc R . . . .
C8 C 0.6478(5) 1.3054(4) -0.0826(3) 0.0271(8) Uani 1 1 d . U . . .
N9 N 0.7934(3) 0.8515(3) 0.0434(2) 0.0273(7) Uani 1 1 d D U . . .
H9 H 0.747(4) 0.764(4) 0.008(2) 0.033 Uiso 1 1 d DR . . . .
C10 C 0.7615(5) 1.3074(4) 0.0004(3) 0.0281(8) Uani 1 1 d . U . . .
H10 H 0.8037 1.4102 0.0272 0.034 Uiso 1 1 calc R . . . .
C11 C 0.8679(16) 0.2976(17) 0.4262(8) 0.0282(13) Uani 0.64(4) 1 d D U P B 1
C20 C 0.7739(16) 0.1634(15) 0.3859(7) 0.0310(19) Uani 0.64(4) 1 d G U P B 1
H20 H 0.7948 0.1223 0.3233 0.037 Uiso 0.64(4) 1 calc R . P B 1
C23 C 0.6495(10) 0.0894(13) 0.4373(11) 0.035(2) Uani 0.64(4) 1 d G U P B 1
H23 H 0.5853 -0.0023 0.4097 0.042 Uiso 0.64(4) 1 calc R . P B 1
C25 C 0.6190(11) 0.1495(15) 0.5289(11) 0.035(3) Uani 0.64(4) 1 d G U P B 1
H25 H 0.5339 0.0989 0.5640 0.041 Uiso 0.64(4) 1 calc R . P B 1
C24 C 0.7130(16) 0.2837(16) 0.5692(8) 0.036(2) Uani 0.64(4) 1 d G U P B 1
H24 H 0.6921 0.3248 0.6319 0.043 Uiso 0.64(4) 1 calc R . P B 1
C15 C 0.8374(16) 0.3577(16) 0.5179(8) 0.0316(19) Uani 0.64(4) 1 d G U P B 1
H15 H 0.9016 0.4494 0.5455 0.038 Uiso 0.64(4) 1 calc R . P B 1
C12 C 0.9016(4) 0.8158(4) 0.1246(3) 0.0278(7) Uani 1 1 d . U . . .
C13 C 0.7485(4) 1.0082(4) 0.0043(3) 0.0258(8) Uani 1 1 d . U . . .
C14 C 0.8133(4) 1.1579(5) 0.0443(2) 0.0287(7) Uani 1 1 d . U . . .
H14 H 0.8922 1.1573 0.1011 0.034 Uiso 1 1 calc R . . . .
C16 C 0.8896(4) 0.4903(4) 0.2832(2) 0.0267(7) Uani 1 1 d D U . . .
H16 H 0.8125 0.4139 0.2419 0.032 Uiso 0.933(2) 1 calc R . P A 1
H16A H 0.8430 0.5843 0.3205 0.032 Uiso 0.067(2) 1 calc R . P A 2
C17 C 1.1029(5) 0.2631(4) 0.3190(2) 0.0298(8) Uani 1 1 d . U . . .
H17 H 1.0492 0.1808 0.2769 0.036 Uiso 1 1 calc R . . . .
C18 C 0.9883(4) 0.3876(4) 0.3649(2) 0.0241(7) Uani 1 1 d D U . . .
H18 H 1.0616 0.4647 0.4080 0.029 Uiso 0.64(4) 1 calc R . P B 1
H18A H 1.0643 0.4663 0.4053 0.029 Uiso 0.36(4) 1 calc R . P B 2
C19 C 0.5806(4) 1.1594(5) -0.1236(2) 0.0278(7) Uani 1 1 d . U . . .
H19 H 0.5013 1.1619 -0.1802 0.033 Uiso 1 1 calc R . . . .
C22 C 1.0057(4) 0.5797(4) 0.2186(2) 0.0295(8) Uani 1 1 d . U . . .
H22A H 1.0680 0.6702 0.2558 0.035 Uiso 1 1 calc R . . . .
H22B H 1.0908 0.5007 0.1962 0.035 Uiso 1 1 calc R . . . .
C1 C 1.2689(5) 0.2612(5) 0.3331(3) 0.0439(10) Uani 1 1 d . U . . .
H1A H 1.3270 0.3417 0.3747 0.053 Uiso 1 1 calc R . . . .
H1B H 1.3322 0.1794 0.3018 0.053 Uiso 1 1 calc R . . . .
Cl1A Cl 0.6948(16) 0.3775(17) 0.2377(9) 0.037(4) Uani 0.067(2) 1 d D U P A 2
C11A C 0.860(3) 0.314(3) 0.4317(15) 0.0282(13) Uani 0.36(4) 1 d D U P B 2
C15A C 0.864(3) 0.385(3) 0.5241(16) 0.036(4) Uani 0.36(4) 1 d G U P B 2
H15A H 0.9402 0.4743 0.5418 0.043 Uiso 0.36(4) 1 calc R . P B 2
C24A C 0.756(3) 0.326(3) 0.5908(16) 0.041(4) Uani 0.36(4) 1 d G U P B 2
H24A H 0.7580 0.3741 0.6540 0.049 Uiso 0.36(4) 1 calc R . P B 2
C25A C 0.644(2) 0.195(3) 0.565(2) 0.043(4) Uani 0.36(4) 1 d G U P B 2
H25A H 0.5699 0.1544 0.6104 0.051 Uiso 0.36(4) 1 calc R . P B 2
C23A C 0.6403(18) 0.124(3) 0.472(2) 0.040(4) Uani 0.36(4) 1 d G U P B 2
H23A H 0.5639 0.0350 0.4547 0.048 Uiso 0.36(4) 1 calc R . P B 2
C20A C 0.748(3) 0.184(3) 0.4058(16) 0.035(4) Uani 0.36(4) 1 d G U P B 2
H20A H 0.7460 0.1353 0.3426 0.042 Uiso 0.36(4) 1 calc R . P B 2

loop_
_atom_site_aniso_label
_atom_site_aniso_U_11
_atom_site_aniso_U_22
_atom_site_aniso_U_33
_atom_site_aniso_U_23
_atom_site_aniso_U_13
_atom_site_aniso_U_12
Cl1 0.0303(5) 0.0301(5) 0.0434(5) 0.0030(5) 0.0147(4) 0.0117(4)
O2 0.0367(12) 0.0194(11) 0.0359(12) 0.0021(13) 0.0077(9) -0.0002(12)
O3 0.0374(13) 0.0223(14) 0.0398(14) -0.0015(11) 0.0041(11) -0.0023(10)
O4 0.0588(17) 0.0170(13) 0.0415(15) -0.0035(11) 0.0092(13) -0.0033(10)
O5 0.0492(16) 0.0262(14) 0.0423(15) 0.0054(12) -0.0006(13) -0.0051(11)
N6 0.0379(18) 0.0209(15) 0.0341(17) -0.0002(13) 0.0165(14) -0.0020(12)
C7 0.0238(18) 0.0217(18) 0.034(2) -0.0033(15) 0.0114(15) -0.0037(13)
C8 0.032(2) 0.0191(16) 0.033(2) 0.0008(14) 0.0153(16) -0.0016(13)
N9 0.0281(16) 0.0184(15) 0.0361(18) -0.0018(12) 0.0076(13) -0.0012(11)
C10 0.035(2) 0.0179(16) 0.034(2) -0.0034(16) 0.0129(16) -0.0033(14)
C11 0.0195(19) 0.026(3) 0.040(2) 0.0077(19) 0.0059(15) 0.009(2)
C20 0.020(4) 0.034(4) 0.040(4) 0.008(4) 0.011(3) 0.000(3)
C23 0.022(3) 0.037(4) 0.048(6) 0.008(4) 0.012(3) 0.002(3)
C25 0.029(3) 0.041(5) 0.036(6) 0.019(4) 0.014(4) 0.008(3)
C24 0.035(6) 0.037(6) 0.037(4) 0.015(3) 0.011(4) 0.012(4)
C15 0.031(5) 0.024(4) 0.040(4) 0.010(3) 0.008(3) 0.010(3)
C12 0.0258(18) 0.0223(17) 0.0373(19) 0.0006(15) 0.0135(15) 0.0016(13)
C13 0.0255(18) 0.0184(16) 0.036(2) -0.0019(15) 0.0149(15) -0.0017(13)
C14 0.0325(17) 0.0234(15) 0.0316(16) -0.0033(17) 0.0106(13) -0.0022(16)
C16 0.0241(16) 0.0208(17) 0.0364(18) -0.0022(13) 0.0082(14) 0.0027(12)
C17 0.0360(19) 0.0215(18) 0.0322(19) -0.0049(14) 0.0042(16) 0.0050(13)
C18 0.0200(16) 0.0209(16) 0.0317(18) -0.0021(13) 0.0034(13) 0.0018(12)
C19 0.0275(16) 0.0231(15) 0.0344(16) -0.0015(17) 0.0115(13) -0.0028(16)
C22 0.0271(18) 0.0262(17) 0.0358(19) 0.0028(15) 0.0057(15) 0.0024(14)
C1 0.034(2) 0.041(2) 0.058(3) -0.013(2) 0.0103(19) 0.0120(17)
Cl1A 0.038(6) 0.039(8) 0.033(7) 0.009(6) -0.001(5) -0.011(5)
C11A 0.0195(19) 0.026(3) 0.040(2) 0.0077(19) 0.0059(15) 0.009(2)
C15A 0.028(7) 0.038(9) 0.044(6) 0.006(5) 0.013(5) 0.007(6)
C24A 0.027(8) 0.042(9) 0.055(7) 0.013(6) 0.010(6) 0.010(6)
C25A 0.028(7) 0.046(10) 0.055(9) 0.013(7) 0.009(7) 0.011(5)
C23A 0.032(6) 0.037(8) 0.052(10) 0.017(7) 0.009(6) -0.001(6)
C20A 0.022(7) 0.038(7) 0.044(7) 0.006(5) 0.006(5) 0.001(5)

loop_
_atom_type_symbol
_atom_type_description
_atom_type_scat_dispersion_real
_atom_type_scat_dispersion_imag
_atom_type_scat_source
C C 0.0033 0.0016 'International Tables Vol C Tables 4.2.6.8 and 6.1.1.4'
H H 0.0000 0.0000 'International Tables Vol C Tables 4.2.6.8 and 6.1.1.4'
Cl Cl 0.1484 0.1585 'International Tables Vol C Tables 4.2.6.8 and 6.1.1.4'
N N 0.0061 0.0033 'International Tables Vol C Tables 4.2.6.8 and 6.1.1.4'
O O 0.0106 0.0060 'International Tables Vol C Tables 4.2.6.8 and 6.1.1.4'

loop_
_geom_angle_atom_site_label_1
_geom_angle_atom_site_label_2
_geom_angle_atom_site_label_3
_geom_angle
C12 O2 C22 117.6(3)
O4 N6 O5 122.2(3)
O4 N6 C8 118.8(3)
O5 N6 C8 119.0(3)
C13 C7 H7 120.0
C19 C7 H7 120.0
C19 C7 C13 120.1(3)
C10 C8 N6 119.5(3)
C10 C8 C19 122.6(3)
C19 C8 N6 117.9(3)
C12 N9 H9 118(2)
C12 N9 C13 128.1(3)
C13 N9 H9 114(2)
C8 C10 H10 120.3
C8 C10 C14 119.3(3)
C14 C10 H10 120.3
C20 C11 C15 120.0
C20 C11 C18 119.0(6)
C15 C11 C18 120.7(6)
C11 C20 H20 120.0
C23 C20 C11 120.0
C23 C20 H20 120.0
C20 C23 H23 120.0
C20 C23 C25 120.0
C25 C23 H23 120.0
C23 C25 H25 120.0
C24 C25 C23 120.0
C24 C25 H25 120.0
C25 C24 H24 120.0
C25 C24 C15 120.0
C15 C24 H24 120.0
C11 C15 H15 120.0
C24 C15 C11 120.0
C24 C15 H15 120.0
O2 C12 N9 107.1(3)
O3 C12 O2 125.9(3)
O3 C12 N9 127.0(3)
N9 C13 C7 116.4(3)
C14 C13 C7 120.1(3)
C14 C13 N9 123.5(3)
C10 C14 C13 119.4(3)
C10 C14 H14 120.3
C13 C14 H14 120.3
Cl1 C16 H16 108.8
C18 C16 Cl1 110.2(2)
C18 C16 H16 108.8
C18 C16 H16A 102.3
C18 C16 Cl1A 109.3(5)
C22 C16 Cl1 106.9(2)
C22 C16 H16 108.8
C22 C16 H16A 102.3
C22 C16 C18 113.1(3)
C22 C16 Cl1A 124.2(5)
Cl1A C16 H16A 102.3
C18 C17 H17 117.6
C1 C17 H17 117.6
C1 C17 C18 124.7(3)
C11 C18 C16 111.4(7)
C11 C18 C17 110.1(6)
C11 C18 H18 108.8
C16 C18 H18 108.8
C16 C18 H18A 107.4
C17 C18 C16 108.9(3)
C17 C18 H18 108.8
C17 C18 H18A 107.4
C17 C18 C11A 116.2(11)
C11A C18 C16 109.1(12)
C11A C18 H18A 107.4
C7 C19 H19 120.8
C8 C19 C7 118.4(3)
C8 C19 H19 120.8
O2 C22 C16 108.9(3)
O2 C22 H22A 109.9
O2 C22 H22B 109.9
C16 C22 H22A 109.9
C16 C22 H22B 109.9
H22A C22 H22B 108.3
C17 C1 H1A 120.0
C17 C1 H1B 120.0
H1A C1 H1B 120.0
C15A C11A C18 115.5(11)
C15A C11A C20A 120.0
C20A C11A C18 124.5(11)
C11A C15A H15A 120.0
C11A C15A C24A 120.0
C24A C15A H15A 120.0
C15A C24A H24A 120.0
C15A C24A C25A 120.0
C25A C24A H24A 120.0
C24A C25A H25A 120.0
C23A C25A C24A 120.0
C23A C25A H25A 120.0
C25A C23A H23A 120.0
C25A C23A C20A 120.0
C20A C23A H23A 120.0
C11A C20A H20A 120.0
C23A C20A C11A 120.0
C23A C20A H20A 120.0

loop_
_geom_bond_atom_site_label_1
_geom_bond_atom_site_label_2
_geom_bond_distance
Cl1 C16 1.801(3)
O2 C12 1.349(4)
O2 C22 1.448(4)
O3 C12 1.208(4)
O4 N6 1.233(3)
O5 N6 1.235(4)
N6 C8 1.463(4)
C7 H7 0.9500
C7 C13 1.411(5)
C7 C19 1.383(5)
C8 C10 1.381(5)
C8 C19 1.382(5)
N9 H9 0.91(2)
N9 C12 1.368(4)
N9 C13 1.399(4)
C10 H10 0.9500
C10 C14 1.386(5)
C11 C20 1.3900
C11 C15 1.3900
C11 C18 1.507(6)
C20 H20 0.9500
C20 C23 1.3900
C23 H23 0.9500
C23 C25 1.3900
C25 H25 0.9500
C25 C24 1.3900
C24 H24 0.9500
C24 C15 1.3900
C15 H15 0.9500
C13 C14 1.397(5)
C14 H14 0.9500
C16 H16 1.0000
C16 H16A 1.0000
C16 C18 1.541(4)
C16 C22 1.511(5)
C16 Cl1A 1.835(12)
C17 H17 0.9500
C17 C18 1.520(4)
C17 C1 1.299(5)
C18 H18 1.0000
C18 H18A 1.0000
C18 C11A 1.539(11)
C19 H19 0.9500
C22 H22A 0.9900
C22 H22B 0.9900
C1 H1A 0.9500
C1 H1B 0.9500
C11A C15A 1.3900
C11A C20A 1.3900
C15A H15A 0.9500
C15A C24A 1.3900
C24A H24A 0.9500
C24A C25A 1.3900
C25A H25A 0.9500
C25A C23A 1.3900
C23A H23A 0.9500
C23A C20A 1.3900
C20A H20A 0.9500

loop_
_geom_torsion_atom_site_label_1
_geom_torsion_atom_site_label_2
_geom_torsion_atom_site_label_3
_geom_torsion_atom_site_label_4
_geom_torsion
Cl1 C16 C18 C11 61.6(5)
Cl1 C16 C18 C17 -176.8(2)
Cl1 C16 C22 O2 -68.0(3)
O4 N6 C8 C10 -0.6(5)
O4 N6 C8 C19 179.0(3)
O5 N6 C8 C10 179.2(3)
O5 N6 C8 C19 -1.1(4)
N6 C8 C10 C14 -179.4(3)
N6 C8 C19 C7 179.4(3)
C7 C13 C14 C10 0.1(4)
C8 C10 C14 C13 -0.6(4)
N9 C13 C14 C10 180.0(3)
C10 C8 C19 C7 -1.0(4)
C11 C20 C23 C25 0.0
C20 C11 C15 C24 0.0
C20 C11 C18 C16 71.0(8)
C20 C11 C18 C17 -49.9(9)
C20 C23 C25 C24 0.0
C23 C25 C24 C15 0.0
C25 C24 C15 C11 0.0
C15 C11 C20 C23 0.0
C15 C11 C18 C16 -102.3(7)
C15 C11 C18 C17 136.7(6)
C12 O2 C22 C16 117.5(3)
C12 N9 C13 C7 -179.3(3)
C12 N9 C13 C14 0.9(5)
C13 C7 C19 C8 0.5(4)
C13 N9 C12 O2 178.7(3)
C13 N9 C12 O3 -2.9(6)
C16 C18 C11A C15A -108.6(10)
C16 C18 C11A C20A 72.7(17)
C17 C18 C11A C15A 127.8(9)
C17 C18 C11A C20A -50.8(19)
C18 C11 C20 C23 -173.4(12)
C18 C11 C15 C24 173.3(12)
C18 C16 C22 O2 170.4(3)
C18 C11A C15A C24A -179(2)
C18 C11A C20A C23A 179(2)
C19 C7 C13 N9 -179.9(3)
C19 C7 C13 C14 -0.1(5)
C19 C8 C10 C14 1.0(5)
C22 O2 C12 O3 3.1(5)
C22 O2 C12 N9 -178.4(2)
C22 C16 C18 C11 -178.8(5)
C22 C16 C18 C17 -57.1(4)
C22 C16 C18 C11A 175.1(9)
C1 C17 C18 C11 -120.1(7)
C1 C17 C18 C16 117.5(4)
C1 C17 C18 C11A -118.9(11)
Cl1A C16 C18 C17 85.8(6)
Cl1A C16 C18 C11A -42.0(10)
Cl1A C16 C22 O2 34.0(7)
C11A C15A C24A C25A 0.0
C15A C11A C20A C23A 0.0
C15A C24A C25A C23A 0.0
C24A C25A C23A C20A 0.0
C25A C23A C20A C11A 0.0
C20A C11A C15A C24A 0.0
